data_1522451
loop_
_publ_author_name
'Markiv, V.Ya.'
'Belyavina, N.N.'

_publ_section_title
;
 The crystal structures of Hf Ga and Hf3 Cr2 Si4
;
_journal_name_full
;
Dopovidi Akademii Nauk Ukrains'koi RSR, Seriya B: Geologichni, Khimichni ta 
Biologichni Nauki
;
_journal_page_first 44
_journal_page_last 48
_journal_volume 1986
_journal_year 1986
_chemical_formula_sum 'Ga4 V2 Zr3'
_space_group_IT_number 62
_symmetry_space_group_name_Hall '-P 2ac 2n'
_symmetry_space_group_name_H-M 'P n m a'
_cell_angle_alpha 90
_cell_angle_beta 90
_cell_angle_gamma 90
_cell_formula_units_Z 8
_cell_length_a 16.83
_cell_length_b 5.474
_cell_length_c 13.77
_cell_volume 1268.595
_citation_journal_id_ASTM DANND6
_cod_data_source_file Markiv_DANND6_1986_405.cif
_cod_data_source_block Ga4V2Zr3
_cod_database_code 1522451

loop_
_symmetry_equiv_pos_as_xyz
x,y,z
-x+1/2,-y,z+1/2
x+1/2,-y+1/2,-z+1/2
-x,y+1/2,-z
-x,-y,-z
x-1/2,y,-z-1/2
-x-1/2,y-1/2,z-1/2
x,-y-1/2,z

loop_
_atom_site_label
_atom_site_type_symbol
_atom_site_fract_x
_atom_site_fract_y
_atom_site_fract_z
_atom_site_occupancy
_atom_site_U_iso_or_equiv
Ga3 Ga 0.305 0.25 0.403 1 0.0
Ga5 Ga 0.278 0.25 0.675 1 0.0
Zr6 Zr 0.783 0.25 0.308 1 0.0
Zr4 Zr 0.181 0.25 0.511 1 0.0
Zr1 Zr 0.958 0.25 0.141 1 0.0
V1 V 0.359 0.985 0.541 1 0.0
Ga2 Ga 0.522 0.25 0.551 1 0.0
Ga4 Ga 0.616 0.25 0.298 1 0.0
Ga1 Ga 0.044 0.25 0.367 1 0.0
Ga7 Ga 0.929 0.012 0.351 1 0.0
V2 V 0.809 0.013 0.66 1 0.0
Ga6 Ga 0.77 0.25 0.523 1 0.0
Zr2 Zr 0.939 0.25 0.525 1 0.0
Zr3 Zr 0.953 0.25 0.759 1 0.0
Zr5 Zr 0.656 0.25 0.672 1 0.0
